data_4078418
loop_
_publ_author_name
'Lichtenberg, Crispin'
'Hillesheim, Nina S.'
'Elfferding, Michael'
'Oelkers, Benjamin'
'Sundermeyer, J\"org'

_publ_section_title
;
 New Lithium Phosphonium Diylides: A Methylene and a Cyclopentadienyl
 Moiety as Ylidic Coordination Sites
;
_journal_issue 11
_journal_name_full Organometallics
_journal_page_first 4259
_journal_paper_doi 10.1021/om201182y
_journal_volume 31
_journal_year 2012
_chemical_formula_moiety 'C12 H21 P'
_chemical_formula_sum 'C12 H21 P'
_chemical_formula_weight 196.26
_chemical_name_common 'compound 6'
_chemical_name_systematic
;
 ?
;
_space_group_IT_number 15
_symmetry_cell_setting monoclinic
_symmetry_space_group_name_Hall '-C 2yc'
_symmetry_space_group_name_H-M 'C 1 2/c 1'
_atom_sites_solution_hydrogens geom
_atom_sites_solution_primary direct
_atom_sites_solution_secondary difmap
_audit_creation_method SHELXL-97
_cell_angle_alpha 90.00
_cell_angle_beta 97.588(9)
_cell_angle_gamma 90.00
_cell_formula_units_Z 16
_cell_length_a 24.9672(18)
_cell_length_b 8.2802(6)
_cell_length_c 24.3611(18)
_cell_measurement_reflns_used 8000
_cell_measurement_temperature 193(2)
_cell_measurement_theta_max 26.05
_cell_measurement_theta_min 1.65
_cell_volume 4992.2(6)
_computing_cell_refinement 'STOE Cell'
_computing_data_collection 'STOE Expose'
_computing_data_reduction 'STOE Integrate'
_computing_molecular_graphics 'Diamond 3.0 (Brandenburg, 2004)'
_computing_publication_material 'WinGX publication routines (Farrugia, 1999)'
_computing_structure_refinement 'SHELXL-97 (Sheldrick, 2008)'
_computing_structure_solution 'SIR92 (Giacovazzo et al, 1993)'
_diffrn_ambient_temperature 193(2)
_diffrn_measured_fraction_theta_full 1.000
_diffrn_measured_fraction_theta_max 0.992
_diffrn_measurement_device_type 'STOE IPDS 1'
_diffrn_measurement_method 'rotation method'
_diffrn_radiation_monochromator graphite
_diffrn_radiation_source 'fine-focus sealed tube'
_diffrn_radiation_type MoK\a
_diffrn_radiation_wavelength 0.71073
_diffrn_reflns_av_R_equivalents 0.0877
_diffrn_reflns_av_sigmaI/netI 0.1002
_diffrn_reflns_limit_h_max 30
_diffrn_reflns_limit_h_min -30
_diffrn_reflns_limit_k_max 10
_diffrn_reflns_limit_k_min -10
_diffrn_reflns_limit_l_max 29
_diffrn_reflns_limit_l_min -29
_diffrn_reflns_number 23894
_diffrn_reflns_theta_full 25.00
_diffrn_reflns_theta_max 26.01
_diffrn_reflns_theta_min 1.69
_exptl_absorpt_coefficient_mu 0.180
_exptl_absorpt_correction_T_max 0.9734
_exptl_absorpt_correction_T_min 0.9284
_exptl_absorpt_correction_type multi-scan
_exptl_absorpt_process_details
;
[c.f. r.h. blessing, acta cryst. (1995), a51, 33-38]
;
_exptl_crystal_colour colourless
_exptl_crystal_density_diffrn 1.045
_exptl_crystal_density_method 'not measured'
_exptl_crystal_description plate
_exptl_crystal_F_000 1728
_exptl_crystal_size_max 0.42
_exptl_crystal_size_mid 0.32
_exptl_crystal_size_min 0.16
_refine_diff_density_max 0.469
_refine_diff_density_min -0.294
_refine_diff_density_rms 0.051
_refine_ls_extinction_method none
_refine_ls_goodness_of_fit_ref 0.815
_refine_ls_hydrogen_treatment constr
_refine_ls_matrix_type full
_refine_ls_number_parameters 280
_refine_ls_number_reflns 4870
_refine_ls_number_restraints 0
_refine_ls_restrained_S_all 0.815
_refine_ls_R_factor_all 0.1073
_refine_ls_R_factor_gt 0.0510
_refine_ls_shift/su_max 0.019
_refine_ls_shift/su_mean 0.001
_refine_ls_structure_factor_coef Fsqd
_refine_ls_weighting_details 'calc w=1/[\s^2^(Fo^2^)+(0.0694P)^2^+0.0000P] where P=(Fo^2^+2Fc^2^)/3'
_refine_ls_weighting_scheme calc
_refine_ls_wR_factor_gt 0.1119
_refine_ls_wR_factor_ref 0.1274
_reflns_number_gt 2474
_reflns_number_total 4870
_reflns_threshold_expression >2\s(I)
_cod_data_source_file om201182y_si_002.cif
_cod_data_source_block jjs04
_cod_original_sg_symbol_H-M 'C 2/c'
_cod_database_code 4078418

loop_
_symmetry_equiv_pos_as_xyz
'x, y, z'
'-x, y, -z+1/2'
'x+1/2, y+1/2, z'
'-x+1/2, y+1/2, -z+1/2'
'-x, -y, -z'
'x, -y, z-1/2'
'-x+1/2, -y+1/2, -z'
'x+1/2, -y+1/2, z-1/2'

loop_
_atom_site_label
_atom_site_type_symbol
_atom_site_fract_x
_atom_site_fract_y
_atom_site_fract_z
_atom_site_U_iso_or_equiv
_atom_site_adp_type
_atom_site_occupancy
_atom_site_symmetry_multiplicity
_atom_site_calc_flag
_atom_site_refinement_flags
_atom_site_disorder_assembly
_atom_site_disorder_group
P1 P 0.16877(3) 0.36702(11) 0.78725(3) 0.0551(3) Uani 1 1 d . . .
P2 P -0.01790(3) 0.34961(9) 0.90908(3) 0.0389(2) Uani 1 1 d . . .
C1 C 0.16903(10) 0.2406(3) 0.73103(11) 0.0409(7) Uani 1 1 d . . .
C2 C 0.18829(10) 0.2742(3) 0.67937(11) 0.0376(6) Uani 1 1 d . . .
C3 C 0.17553(9) 0.1423(3) 0.64487(10) 0.0361(6) Uani 1 1 d . . .
C4 C 0.14909(10) 0.0243(3) 0.67379(11) 0.0381(6) Uani 1 1 d . . .
C5 C 0.14472(10) 0.0821(3) 0.72649(11) 0.0424(7) Uani 1 1 d . . .
C6 C 0.22016(12) 0.4187(4) 0.66388(14) 0.0563(8) Uani 1 1 d . . .
H6A H 0.2324 0.3998 0.6278 0.084 Uiso 1 1 calc R . .
H6B H 0.2516 0.4350 0.6920 0.084 Uiso 1 1 calc R . .
H6C H 0.1972 0.5151 0.6618 0.084 Uiso 1 1 calc R . .
C7 C 0.18998(12) 0.1234(4) 0.58708(12) 0.0553(8) Uani 1 1 d . . .
H7A H 0.1718 0.2074 0.5631 0.083 Uiso 1 1 calc R . .
H7B H 0.1783 0.0168 0.5726 0.083 Uiso 1 1 calc R . .
H7C H 0.2292 0.1336 0.5879 0.083 Uiso 1 1 calc R . .
C8 C 0.12772(12) -0.1343(4) 0.64992(15) 0.0592(8) Uani 1 1 d . . .
H8A H 0.1166 -0.2017 0.6795 0.089 Uiso 1 1 calc R . .
H8B H 0.1561 -0.1898 0.6330 0.089 Uiso 1 1 calc R . .
H8C H 0.0966 -0.1146 0.6218 0.089 Uiso 1 1 calc R . .
C9 C 0.11681(14) -0.0043(5) 0.76893(15) 0.0687(10) Uani 1 1 d . . .
H9A H 0.1097 -0.1163 0.7572 0.103 Uiso 1 1 calc R . .
H9B H 0.0826 0.0500 0.7726 0.103 Uiso 1 1 calc R . .
H9C H 0.1400 -0.0028 0.8047 0.103 Uiso 1 1 calc R . .
C10 C 0.20038(16) 0.5616(4) 0.77914(18) 0.0824(12) Uani 1 1 d . . .
H10A H 0.2386 0.5457 0.7754 0.124 Uiso 1 1 calc R . .
H10B H 0.1973 0.6288 0.8117 0.124 Uiso 1 1 calc R . .
H10C H 0.1823 0.6154 0.7459 0.124 Uiso 1 1 calc R . .
C11 C 0.10261(15) 0.4209(6) 0.7994(2) 0.1056(17) Uani 1 1 d . . .
H11A H 0.0850 0.4831 0.7678 0.158 Uiso 1 1 calc R . .
H11B H 0.1046 0.4865 0.8330 0.158 Uiso 1 1 calc R . .
H11C H 0.0817 0.3229 0.8039 0.158 Uiso 1 1 calc R . .
C12 C 0.2052(2) 0.2932(6) 0.84965(16) 0.1031(16) Uani 1 1 d . . .
H12A H 0.1902 0.1890 0.8590 0.155 Uiso 1 1 calc R . .
H12B H 0.2024 0.3704 0.8796 0.155 Uiso 1 1 calc R . .
H12C H 0.2433 0.2793 0.8448 0.155 Uiso 1 1 calc R . .
C13 C 0.04490(10) 0.4365(3) 0.92883(11) 0.0369(6) Uani 1 1 d . A .
C14 C 0.06174(10) 0.5963(3) 0.91512(11) 0.0369(6) Uani 1 1 d . . .
C15 C 0.11625(10) 0.6132(3) 0.93649(11) 0.0387(6) Uani 1 1 d . A .
C16 C 0.13427(10) 0.4668(3) 0.96319(11) 0.0412(7) Uani 1 1 d . . .
C17 C 0.09129(11) 0.3578(3) 0.95831(12) 0.0443(7) Uani 1 1 d . A .
C18 C 0.02862(13) 0.7251(4) 0.88268(15) 0.0593(9) Uani 1 1 d . A .
H18A H 0.0522 0.8150 0.8752 0.089 Uiso 1 1 calc R . .
H18B H 0.0007 0.7643 0.9042 0.089 Uiso 1 1 calc R . .
H18C H 0.0114 0.6798 0.8475 0.089 Uiso 1 1 calc R . .
C19 C 0.15041(12) 0.7605(4) 0.93165(14) 0.0570(8) Uani 1 1 d . . .
H19A H 0.1360 0.8509 0.9512 0.085 Uiso 1 1 calc R A .
H19B H 0.1499 0.7885 0.8925 0.085 Uiso 1 1 calc R . .
H19C H 0.1876 0.7383 0.9481 0.085 Uiso 1 1 calc R . .
C20 C 0.18946(12) 0.4364(4) 0.99456(13) 0.0596(9) Uani 1 1 d . A .
H20A H 0.1880 0.4490 1.0343 0.089 Uiso 1 1 calc R . .
H20B H 0.2152 0.5141 0.9827 0.089 Uiso 1 1 calc R . .
H20C H 0.2010 0.3264 0.9871 0.089 Uiso 1 1 calc R . .
C21 C 0.09504(15) 0.1872(4) 0.98056(19) 0.0796(12) Uani 1 1 d . . .
H21A H 0.1329 0.1611 0.9936 0.119 Uiso 1 1 calc R A .
H21B H 0.0810 0.1118 0.9511 0.119 Uiso 1 1 calc R . .
H21C H 0.0737 0.1779 1.0114 0.119 Uiso 1 1 calc R . .
C22 C -0.0734(7) 0.487(2) 0.9178(8) 0.056(3) Uani 0.50(3) 1 d P A 1
H22A H -0.0725 0.5138 0.9571 0.084 Uiso 0.50(3) 1 calc PR A 1
H22B H -0.1079 0.4352 0.9043 0.084 Uiso 0.50(3) 1 calc PR A 1
H22C H -0.0696 0.5862 0.8966 0.084 Uiso 0.50(3) 1 calc PR A 1
C23 C -0.0300(9) 0.281(4) 0.8391(10) 0.088(7) Uani 0.50(3) 1 d P A 1
H23A H -0.0236 0.3703 0.8142 0.132 Uiso 0.50(3) 1 calc PR A 1
H23B H -0.0675 0.2447 0.8308 0.132 Uiso 0.50(3) 1 calc PR A 1
H23C H -0.0055 0.1918 0.8339 0.132 Uiso 0.50(3) 1 calc PR A 1
C24 C -0.0344(12) 0.179(3) 0.9479(12) 0.067(5) Uani 0.50(3) 1 d P A 1
H24A H -0.0114 0.0874 0.9405 0.101 Uiso 0.50(3) 1 calc PR A 1
H24B H -0.0724 0.1501 0.9371 0.101 Uiso 0.50(3) 1 calc PR A 1
H24C H -0.0285 0.2047 0.9875 0.101 Uiso 0.50(3) 1 calc PR A 1
C22A C -0.0719(8) 0.483(2) 0.8924(12) 0.069(5) Uani 0.50(3) 1 d P A 2
H22D H -0.0734 0.5587 0.9230 0.103 Uiso 0.50(3) 1 calc PR A 2
H22E H -0.1058 0.4218 0.8859 0.103 Uiso 0.50(3) 1 calc PR A 2
H22F H -0.0668 0.5431 0.8588 0.103 Uiso 0.50(3) 1 calc PR A 2
C23A C -0.0177(8) 0.224(3) 0.8486(11) 0.069(5) Uani 0.50(3) 1 d P A 2
H23D H -0.0101 0.2905 0.8173 0.103 Uiso 0.50(3) 1 calc PR A 2
H23E H -0.0531 0.1725 0.8396 0.103 Uiso 0.50(3) 1 calc PR A 2
H23F H 0.0102 0.1407 0.8561 0.103 Uiso 0.50(3) 1 calc PR A 2
C24A C -0.0373(12) 0.220(3) 0.9613(10) 0.061(5) Uani 0.50(3) 1 d P A 2
H24D H -0.0430 0.2843 0.9938 0.091 Uiso 0.50(3) 1 calc PR A 2
H24E H -0.0087 0.1405 0.9717 0.091 Uiso 0.50(3) 1 calc PR A 2
H24F H -0.0708 0.1641 0.9470 0.091 Uiso 0.50(3) 1 calc PR A 2

loop_
_atom_site_aniso_label
_atom_site_aniso_U_11
_atom_site_aniso_U_22
_atom_site_aniso_U_33
_atom_site_aniso_U_23
_atom_site_aniso_U_13
_atom_site_aniso_U_12
P1 0.0471(4) 0.0724(6) 0.0437(5) -0.0226(4) -0.0013(3) 0.0156(4)
P2 0.0373(4) 0.0402(4) 0.0388(4) -0.0004(3) 0.0035(3) -0.0027(3)
C1 0.0370(14) 0.0479(17) 0.0365(16) -0.0056(13) 0.0005(12) 0.0053(12)
C2 0.0332(14) 0.0373(14) 0.0418(16) 0.0000(13) 0.0030(12) 0.0028(11)
C3 0.0334(12) 0.0430(15) 0.0308(14) -0.0070(13) 0.0000(10) 0.0042(12)
C4 0.0362(14) 0.0360(14) 0.0406(16) -0.0025(12) 0.0000(12) -0.0006(11)
C5 0.0362(14) 0.0533(17) 0.0381(16) 0.0089(14) 0.0067(12) 0.0046(13)
C6 0.0527(18) 0.0477(17) 0.067(2) 0.0008(16) 0.0032(15) -0.0065(14)
C7 0.0529(17) 0.074(2) 0.0398(17) -0.0075(16) 0.0079(13) 0.0071(16)
C8 0.0548(18) 0.0432(17) 0.076(2) -0.0059(17) -0.0037(16) -0.0038(15)
C9 0.063(2) 0.081(3) 0.065(2) 0.016(2) 0.0220(17) -0.0017(18)
C10 0.081(3) 0.073(2) 0.089(3) -0.041(2) -0.004(2) -0.003(2)
C11 0.064(2) 0.145(4) 0.111(4) -0.079(3) 0.023(2) 0.004(3)
C12 0.134(4) 0.114(4) 0.053(2) -0.032(2) -0.014(2) 0.036(3)
C13 0.0400(14) 0.0362(14) 0.0338(15) -0.0003(12) 0.0028(11) 0.0038(11)
C14 0.0379(14) 0.0364(14) 0.0371(15) -0.0006(12) 0.0078(11) 0.0043(11)
C15 0.0380(14) 0.0421(16) 0.0382(15) -0.0085(12) 0.0133(11) -0.0034(12)
C16 0.0350(14) 0.0534(17) 0.0344(15) -0.0022(13) 0.0019(11) 0.0036(13)
C17 0.0446(15) 0.0411(15) 0.0453(16) 0.0058(14) -0.0013(12) 0.0024(13)
C18 0.0528(18) 0.0457(17) 0.080(2) 0.0132(17) 0.0100(17) 0.0032(14)
C19 0.0504(17) 0.059(2) 0.063(2) -0.0054(17) 0.0137(15) -0.0105(15)
C20 0.0422(16) 0.086(2) 0.0480(19) -0.0013(18) -0.0027(14) 0.0045(16)
C21 0.062(2) 0.058(2) 0.111(3) 0.031(2) -0.017(2) 0.0075(17)
C22 0.040(4) 0.054(5) 0.071(8) -0.001(7) -0.002(7) -0.001(4)
C23 0.041(7) 0.17(2) 0.053(9) -0.029(11) 0.010(6) -0.024(9)
C24 0.058(7) 0.052(8) 0.088(16) 0.001(8) -0.006(9) -0.013(6)
C22A 0.046(6) 0.050(5) 0.102(12) -0.012(9) -0.019(9) -0.002(4)
C23A 0.046(9) 0.099(10) 0.060(9) -0.022(8) -0.001(6) -0.031(7)
C24A 0.053(6) 0.082(16) 0.049(8) 0.005(8) 0.010(5) -0.022(10)

loop_
_atom_type_symbol
_atom_type_description
_atom_type_scat_dispersion_real
_atom_type_scat_dispersion_imag
_atom_type_scat_source
C C 0.0033 0.0016 'International Tables Vol C Tables 4.2.6.8 and 6.1.1.4'
H H 0.0000 0.0000 'International Tables Vol C Tables 4.2.6.8 and 6.1.1.4'
P P 0.1023 0.0942 'International Tables Vol C Tables 4.2.6.8 and 6.1.1.4'

loop_
_geom_angle_atom_site_label_1
_geom_angle_atom_site_label_2
_geom_angle_atom_site_label_3
_geom_angle
C1 P1 C11 112.72(16)
C1 P1 C12 114.57(17)
C11 P1 C12 109.2(2)
C1 P1 C10 113.88(17)
C11 P1 C10 102.9(2)
C12 P1 C10 102.6(2)
C13 P2 C22A 116.3(6)
C13 P2 C24A 111.9(9)
C22A P2 C24A 105.8(12)
C13 P2 C24 116.5(10)
C22A P2 C24 113.6(11)
C13 P2 C23 115.4(7)
C22A P2 C23 87.1(7)
C24A P2 C23 117.7(10)
C24 P2 C23 103.6(10)
C13 P2 C23A 111.5(7)
C22A P2 C23A 105.0(7)
C24A P2 C23A 105.4(10)
C24 P2 C23A 90.1(10)
C13 P2 C22 112.4(6)
C24A P2 C22 90.6(10)
C24 P2 C22 101.6(10)
C23 P2 C22 105.9(7)
C23A P2 C22 122.5(6)
C2 C1 C5 107.2(2)
C2 C1 P1 128.1(2)
C5 C1 P1 124.5(2)
C3 C2 C1 107.6(2)
C3 C2 C6 123.9(3)
C1 C2 C6 128.4(3)
C2 C3 C4 109.0(2)
C2 C3 C7 125.7(3)
C4 C3 C7 125.3(3)
C5 C4 C3 108.7(2)
C5 C4 C8 126.2(3)
C3 C4 C8 125.0(3)
C4 C5 C1 107.5(2)
C4 C5 C9 125.0(3)
C1 C5 C9 127.5(3)
C2 C6 H6A 109.5
C2 C6 H6B 109.5
H6A C6 H6B 109.5
C2 C6 H6C 109.5
H6A C6 H6C 109.5
H6B C6 H6C 109.5
C3 C7 H7A 109.5
C3 C7 H7B 109.5
H7A C7 H7B 109.5
C3 C7 H7C 109.5
H7A C7 H7C 109.5
H7B C7 H7C 109.5
C4 C8 H8A 109.5
C4 C8 H8B 109.5
H8A C8 H8B 109.5
C4 C8 H8C 109.5
H8A C8 H8C 109.5
H8B C8 H8C 109.5
C5 C9 H9A 109.5
C5 C9 H9B 109.5
H9A C9 H9B 109.5
C5 C9 H9C 109.5
H9A C9 H9C 109.5
H9B C9 H9C 109.5
P1 C10 H10A 109.5
P1 C10 H10B 109.5
H10A C10 H10B 109.5
P1 C10 H10C 109.5
H10A C10 H10C 109.5
H10B C10 H10C 109.5
P1 C11 H11A 109.5
P1 C11 H11B 109.5
H11A C11 H11B 109.5
P1 C11 H11C 109.5
H11A C11 H11C 109.5
H11B C11 H11C 109.5
P1 C12 H12A 109.5
P1 C12 H12B 109.5
H12A C12 H12B 109.5
P1 C12 H12C 109.5
H12A C12 H12C 109.5
H12B C12 H12C 109.5
C17 C13 C14 107.0(2)
C17 C13 P2 126.2(2)
C14 C13 P2 126.68(19)
C15 C14 C13 107.8(2)
C15 C14 C18 124.3(2)
C13 C14 C18 127.9(2)
C14 C15 C16 108.6(2)
C14 C15 C19 125.9(3)
C16 C15 C19 125.5(3)
C17 C16 C15 108.6(2)
C17 C16 C20 125.2(3)
C15 C16 C20 126.0(3)
C16 C17 C13 108.1(2)
C16 C17 C21 124.3(3)
C13 C17 C21 127.6(3)
C14 C18 H18A 109.5
C14 C18 H18B 109.5
H18A C18 H18B 109.5
C14 C18 H18C 109.5
H18A C18 H18C 109.5
H18B C18 H18C 109.5
C15 C19 H19A 109.5
C15 C19 H19B 109.5
H19A C19 H19B 109.5
C15 C19 H19C 109.5
H19A C19 H19C 109.5
H19B C19 H19C 109.5
C16 C20 H20A 109.5
C16 C20 H20B 109.5
H20A C20 H20B 109.5
C16 C20 H20C 109.5
H20A C20 H20C 109.5
H20B C20 H20C 109.5
C17 C21 H21A 109.5
C17 C21 H21B 109.5
H21A C21 H21B 109.5
C17 C21 H21C 109.5
H21A C21 H21C 109.5
H21B C21 H21C 109.5
P2 C22 H22A 109.5
P2 C22 H22B 109.5
P2 C22 H22C 109.5
P2 C23 H23A 109.5
P2 C23 H23B 109.5
P2 C23 H23C 109.5
P2 C24 H24A 109.5
P2 C24 H24B 109.5
P2 C24 H24C 109.5
P2 C22A H22D 109.5
P2 C22A H22E 109.5
H22D C22A H22E 109.5
P2 C22A H22F 109.5
H22D C22A H22F 109.5
H22E C22A H22F 109.5
P2 C23A H23D 109.5
P2 C23A H23E 109.5
H23D C23A H23E 109.5
P2 C23A H23F 109.5
H23D C23A H23F 109.5
H23E C23A H23F 109.5
P2 C24A H24D 109.5
P2 C24A H24E 109.5
H24D C24A H24E 109.5
P2 C24A H24F 109.5
H24D C24A H24F 109.5
H24E C24A H24F 109.5

loop_
_geom_bond_atom_site_label_1
_geom_bond_atom_site_label_2
_geom_bond_distance
P1 C1 1.725(3)
P1 C11 1.773(4)
P1 C12 1.774(4)
P1 C10 1.817(4)
P2 C13 1.734(3)
P2 C22A 1.749(19)
P2 C24A 1.78(3)
P2 C24 1.78(3)
P2 C23 1.78(2)
P2 C23A 1.80(2)
P2 C22 1.827(18)
C1 C2 1.432(4)
C1 C5 1.444(4)
C2 C3 1.389(4)
C2 C6 1.513(4)
C3 C4 1.417(4)
C3 C7 1.507(4)
C4 C5 1.388(4)
C4 C8 1.505(4)
C5 C9 1.502(4)
C6 H6A 0.9800
C6 H6B 0.9800
C6 H6C 0.9800
C7 H7A 0.9800
C7 H7B 0.9800
C7 H7C 0.9800
C8 H8A 0.9800
C8 H8B 0.9800
C8 H8C 0.9800
C9 H9A 0.9800
C9 H9B 0.9800
C9 H9C 0.9800
C10 H10A 0.9800
C10 H10B 0.9800
C10 H10C 0.9800
C11 H11A 0.9800
C11 H11B 0.9800
C11 H11C 0.9800
C12 H12A 0.9800
C12 H12B 0.9800
C12 H12C 0.9800
C13 C17 1.436(4)
C13 C14 1.441(4)
C14 C15 1.398(4)
C14 C18 1.508(4)
C15 C16 1.421(4)
C15 C19 1.502(4)
C16 C17 1.395(4)
C16 C20 1.506(4)
C17 C21 1.512(4)
C18 H18A 0.9800
C18 H18B 0.9800
C18 H18C 0.9800
C19 H19A 0.9800
C19 H19B 0.9800
C19 H19C 0.9800
C20 H20A 0.9800
C20 H20B 0.9800
C20 H20C 0.9800
C21 H21A 0.9800
C21 H21B 0.9800
C21 H21C 0.9800
C22 H22A 0.9800
C22 H22B 0.9800
C22 H22C 0.9800
C23 H23A 0.9800
C23 H23B 0.9800
C23 H23C 0.9800
C24 H24A 0.9800
C24 H24B 0.9800
C24 H24C 0.9800
C22A H22D 0.9800
C22A H22E 0.9800
C22A H22F 0.9800
C23A H23D 0.9800
C23A H23E 0.9800
C23A H23F 0.9800
C24A H24D 0.9800
C24A H24E 0.9800
C24A H24F 0.9800

loop_
_geom_torsion_atom_site_label_1
_geom_torsion_atom_site_label_2
_geom_torsion_atom_site_label_3
_geom_torsion_atom_site_label_4
_geom_torsion
C11 P1 C1 C2 113.3(3)
C12 P1 C1 C2 -121.1(3)
C10 P1 C1 C2 -3.4(3)
C11 P1 C1 C5 -61.0(3)
C12 P1 C1 C5 64.7(3)
C10 P1 C1 C5 -177.7(2)
C5 C1 C2 C3 0.7(3)
P1 C1 C2 C3 -174.4(2)
C5 C1 C2 C6 -175.5(3)
P1 C1 C2 C6 9.5(4)
C1 C2 C3 C4 -0.7(3)
C6 C2 C3 C4 175.7(2)
C1 C2 C3 C7 -177.8(2)
C6 C2 C3 C7 -1.4(4)
C2 C3 C4 C5 0.5(3)
C7 C3 C4 C5 177.5(2)
C2 C3 C4 C8 178.4(2)
C7 C3 C4 C8 -4.5(4)
C3 C4 C5 C1 0.0(3)
C8 C4 C5 C1 -177.9(3)
C3 C4 C5 C9 177.0(3)
C8 C4 C5 C9 -0.9(4)
C2 C1 C5 C4 -0.4(3)
P1 C1 C5 C4 174.9(2)
C2 C1 C5 C9 -177.3(3)
P1 C1 C5 C9 -2.0(4)
C22A P2 C13 C17 161.8(11)
C24A P2 C13 C17 40.0(9)
C24 P2 C13 C17 23.6(10)
C23 P2 C13 C17 -98.2(12)
C23A P2 C13 C17 -77.8(9)
C22 P2 C13 C17 140.2(7)
C22A P2 C13 C14 -23.5(11)
C24A P2 C13 C14 -145.3(9)
C24 P2 C13 C14 -161.7(10)
C23 P2 C13 C14 76.5(12)
C23A P2 C13 C14 96.9(9)
C22 P2 C13 C14 -45.0(7)
C17 C13 C14 C15 -0.9(3)
P2 C13 C14 C15 -176.4(2)
C17 C13 C14 C18 177.9(3)
P2 C13 C14 C18 2.4(4)
C13 C14 C15 C16 0.3(3)
C18 C14 C15 C16 -178.5(3)
C13 C14 C15 C19 179.7(3)
C18 C14 C15 C19 0.9(4)
C14 C15 C16 C17 0.4(3)
C19 C15 C16 C17 -179.0(3)
C14 C15 C16 C20 -176.3(3)
C19 C15 C16 C20 4.3(4)
C15 C16 C17 C13 -0.9(3)
C20 C16 C17 C13 175.8(3)
C15 C16 C17 C21 178.7(3)
C20 C16 C17 C21 -4.6(5)
C14 C13 C17 C16 1.1(3)
P2 C13 C17 C16 176.7(2)
C14 C13 C17 C21 -178.5(3)
P2 C13 C17 C21 -2.9(5)
